data_2203081
loop_
_publ_author_name
'Fangfang Jian'
'Hailian Xiao'
'Pingping Sun'

_publ_section_title
;
 Bis(1-acetophenone-1<i>H</i>-benzotriazole-\k<i>N</i>^3^)dichlorozinc(II)
;
_journal_issue 1
_journal_name_full 'Acta Crystallographica Section E'
_journal_page_first m38
_journal_page_last m39
_journal_paper_doi 10.1107/S1600536803027570
_journal_volume 60
_journal_year 2004
_chemical_formula_iupac '[Zn Cl2 (C14 H11 N3 O1)2]'
_chemical_formula_moiety 'C28 H22 Cl2 N6 O2 Zn'
_chemical_formula_sum 'C28 H22 Cl2 N6 O2 Zn'
_chemical_formula_weight 610.79
_chemical_name_systematic ?
_space_group_IT_number 2
_symmetry_cell_setting triclinic
_symmetry_space_group_name_Hall '-P 1'
_symmetry_space_group_name_H-M 'P -1'
_atom_sites_solution_hydrogens geom
_atom_sites_solution_primary direct
_atom_sites_solution_secondary difmap
_audit_creation_method SHELXL-97
_cell_angle_alpha 111.70(3)
_cell_angle_beta 94.33(3)
_cell_angle_gamma 90.97(3)
_cell_formula_units_Z 2
_cell_length_a 9.4490(19)
_cell_length_b 11.291(2)
_cell_length_c 13.637(3)
_cell_measurement_reflns_used 20
_cell_measurement_temperature 293(2)
_cell_measurement_theta_max 11
_cell_measurement_theta_min 2
_cell_volume 1346.4(6)
_computing_cell_refinement 'R-AXIS Software'
_computing_data_collection 'R-AXIS Software (Rigaku, 1997)'
_computing_data_reduction 'R-AXIS Software'
_computing_molecular_graphics SHELXTL
_computing_publication_material 'WinGX (Farrugia, 1999)'
_computing_structure_refinement 'SHELXL97 (Sheldrick, 1997)'
_computing_structure_solution 'SHELXS97 (Sheldrick, 1990)'
_diffrn_ambient_temperature 293(2)
_diffrn_measured_fraction_theta_full 0.999
_diffrn_measured_fraction_theta_max 0.999
_diffrn_measurement_device_type 'Oxford Instruments point-detector'
_diffrn_measurement_method \q/2\q
_diffrn_radiation_monochromator graphite
_diffrn_radiation_source 'fine-focus sealed tube'
_diffrn_radiation_type MoK\a
_diffrn_radiation_wavelength 0.71073
_diffrn_reflns_av_R_equivalents 0.0358
_diffrn_reflns_av_sigmaI/netI 0.1010
_diffrn_reflns_limit_h_max 11
_diffrn_reflns_limit_h_min 0
_diffrn_reflns_limit_k_max 13
_diffrn_reflns_limit_k_min -13
_diffrn_reflns_limit_l_max 16
_diffrn_reflns_limit_l_min -16
_diffrn_reflns_number 5045
_diffrn_reflns_theta_full 25.28
_diffrn_reflns_theta_max 25.28
_diffrn_reflns_theta_min 1.61
_diffrn_standards_decay_% 0
_diffrn_standards_interval_count 100
_diffrn_standards_number 3
_exptl_absorpt_coefficient_mu 1.149
_exptl_absorpt_correction_T_max 0.842
_exptl_absorpt_correction_T_min 0.714
_exptl_absorpt_correction_type multi-scan
_exptl_absorpt_process_details '(SADABS; Sheldrick, 1996)'
_exptl_crystal_colour colorless
_exptl_crystal_density_diffrn 1.507
_exptl_crystal_density_meas ?
_exptl_crystal_density_method .
_exptl_crystal_description pillar
_exptl_crystal_F_000 624
_exptl_crystal_size_max 0.35
_exptl_crystal_size_mid 0.25
_exptl_crystal_size_min 0.15
_refine_diff_density_max 0.408
_refine_diff_density_min -0.354
_refine_ls_extinction_method none
_refine_ls_goodness_of_fit_ref 1.047
_refine_ls_hydrogen_treatment constr
_refine_ls_matrix_type full
_refine_ls_number_parameters 352
_refine_ls_number_reflns 4729
_refine_ls_number_restraints 0
_refine_ls_restrained_S_all 1.047
_refine_ls_R_factor_all 0.1188
_refine_ls_R_factor_gt 0.0453
_refine_ls_shift/su_max 0.000
_refine_ls_shift/su_mean 0.000
_refine_ls_structure_factor_coef Fsqd
_refine_ls_weighting_details 'calc w = 1/[\s^2^(Fo^2^)+(0.0342P)^2^+0.4269P] where P = (Fo^2^+2Fc^2^)/3'
_refine_ls_weighting_scheme calc
_refine_ls_wR_factor_gt 0.0918
_refine_ls_wR_factor_ref 0.1096
_reflns_number_gt 2798
_reflns_number_total 4729
_reflns_threshold_expression I>2\s(I)
_cod_data_source_file na6269.cif
_cod_data_source_block I
_cod_depositor_comments
;
The following automatic conversions were performed:
'_symmetry_cell_setting' value 'Triclinic' changed to 'triclinic'
according to '/home/saulius/struct/CIF-dictionaries/cif_core.dic'
dictionary named 'cif_core.dic' version 2.4.1 from 2010-06-29.

Automatic conversion script
Id: cif_fix_enum 1527 2010-12-29 10:47:43Z saulius 

The following automatic conversions were performed:

'_symmetry_cell_setting' value 'Triclinic' changed to 'triclinic'
according to /home/saulius/struct/CIF-dictionaries/cif_core.dic
dictionary named 'cif_core.dic' version 2.4.1 from 2010-06-29.

Automatic conversion script
Id: cif_fix_values 1715 2011-07-08 13:25:40Z adriana 
;
_cod_database_code 2203081
_cod_database_fobs_code 2203081

loop_
_symmetry_equiv_pos_as_xyz
'x, y, z'
'-x, -y, -z'

loop_
_atom_site_label
_atom_site_fract_x
_atom_site_fract_y
_atom_site_fract_z
_atom_site_U_iso_or_equiv
_atom_site_adp_type
_atom_site_calc_flag
_atom_site_refinement_flags
_atom_site_occupancy
_atom_site_type_symbol
Zn1 0.25767(6) 0.62197(5) 0.81639(4) 0.03612(18) Uani d . 1 Zn
Cl1 0.32563(14) 0.82640(12) 0.88646(10) 0.0492(4) Uani d . 1 Cl
Cl2 0.38214(14) 0.47816(13) 0.85451(10) 0.0503(4) Uani d . 1 Cl
O1 0.2345(4) 0.8218(3) 0.5129(3) 0.0544(10) Uani d . 1 O
O2 -0.2765(4) 0.3802(3) 0.7196(2) 0.0486(9) Uani d . 1 O
N1 0.1398(4) 0.5968(4) 0.5143(3) 0.0403(10) Uani d . 1 N
N2 0.1401(4) 0.6420(4) 0.6196(3) 0.0423(10) Uani d . 1 N
N3 0.2291(4) 0.5764(4) 0.6552(3) 0.0398(10) Uani d . 1 N
N4 0.0548(4) 0.6058(3) 0.8587(3) 0.0361(9) Uani d . 1 N
N5 0.0088(4) 0.4966(4) 0.8626(3) 0.0400(10) Uani d . 1 N
N6 -0.1208(4) 0.5132(4) 0.8964(3) 0.0359(9) Uani d . 1 N
C1 0.0550(6) 0.8425(5) 0.3883(4) 0.0447(13) Uani d . 1 C
C2 -0.0672(6) 0.7898(5) 0.3224(4) 0.0541(15) Uani d . 1 C
H2B -0.1089 0.7141 0.3214 0.065 Uiso calc R 1 H
C3 -0.1277(7) 0.8490(7) 0.2581(5) 0.078(2) Uani d . 1 C
H3A -0.2094 0.8128 0.2138 0.093 Uiso calc R 1 H
C4 -0.0676(8) 0.9604(8) 0.2596(6) 0.088(2) Uani d . 1 C
H4A -0.1089 0.9997 0.2162 0.106 Uiso calc R 1 H
C5 0.0534(8) 1.0153(6) 0.3245(6) 0.081(2) Uani d . 1 C
H5B 0.0938 1.0913 0.3251 0.097 Uiso calc R 1 H
C6 0.1145(6) 0.9562(5) 0.3891(4) 0.0558(15) Uani d . 1 C
H6A 0.1961 0.9931 0.4333 0.067 Uiso calc R 1 H
C7 0.1273(5) 0.7808(5) 0.4573(4) 0.0401(12) Uani d . 1 C
C8 0.0547(5) 0.6562(5) 0.4537(4) 0.0438(13) Uani d . 1 C
H8A -0.0371 0.6742 0.4820 0.053 Uiso calc R 1 H
H8B 0.0389 0.5974 0.3807 0.053 Uiso calc R 1 H
C9 0.2294(5) 0.4991(4) 0.4792(3) 0.0347(11) Uani d . 1 C
C10 0.2634(6) 0.4192(5) 0.3789(4) 0.0512(14) Uani d . 1 C
H10A 0.2236 0.4267 0.3171 0.061 Uiso calc R 1 H
C11 0.3587(7) 0.3298(5) 0.3777(4) 0.0655(18) Uani d . 1 C
H11A 0.3835 0.2737 0.3126 0.079 Uiso calc R 1 H
C12 0.4216(7) 0.3185(6) 0.4708(4) 0.0677(18) Uani d . 1 C
H12A 0.4877 0.2567 0.4653 0.081 Uiso calc R 1 H
C13 0.3876(6) 0.3959(5) 0.5688(4) 0.0529(15) Uani d . 1 C
H13A 0.4289 0.3884 0.6302 0.063 Uiso calc R 1 H
C14 0.2878(5) 0.4872(4) 0.5724(3) 0.0379(12) Uani d . 1 C
C15 -0.0475(5) 0.6938(4) 0.8906(3) 0.0339(11) Uani d . 1 C
C16 -0.0514(6) 0.8201(5) 0.8978(4) 0.0493(14) Uani d . 1 C
H16A 0.0248 0.8610 0.8819 0.059 Uiso calc R 1 H
C17 -0.1736(6) 0.8803(5) 0.9295(5) 0.0635(17) Uani d . 1 C
H17A -0.1806 0.9647 0.9355 0.076 Uiso calc R 1 H
C18 -0.2884(6) 0.8191(6) 0.9533(5) 0.0667(18) Uani d . 1 C
H18A -0.3689 0.8646 0.9750 0.080 Uiso calc R 1 H
C19 -0.2871(5) 0.6954(5) 0.9460(4) 0.0535(15) Uani d . 1 C
H19A -0.3640 0.6550 0.9615 0.064 Uiso calc R 1 H
C20 -0.1628(5) 0.6338(4) 0.9137(3) 0.0349(11) Uani d . 1 C
C21 -0.2042(5) 0.4034(4) 0.8955(4) 0.0414(12) Uani d . 1 C
H21A -0.2695 0.4310 0.9503 0.050 Uiso calc R 1 H
H21B -0.1415 0.3441 0.9108 0.050 Uiso calc R 1 H
C22 -0.2876(5) 0.3364(4) 0.7882(3) 0.0342(11) Uani d . 1 C
C23 -0.3740(5) 0.2190(4) 0.7702(3) 0.0336(11) Uani d . 1 C
C24 -0.4478(5) 0.1574(5) 0.6714(4) 0.0426(13) Uani d . 1 C
H24A -0.4425 0.1908 0.6188 0.051 Uiso calc R 1 H
C25 -0.5278(5) 0.0483(5) 0.6517(4) 0.0517(14) Uani d . 1 C
H25A -0.5770 0.0074 0.5855 0.062 Uiso calc R 1 H
C26 -0.5363(5) -0.0020(5) 0.7290(4) 0.0520(15) Uani d . 1 C
H26A -0.5921 -0.0759 0.7154 0.062 Uiso calc R 1 H
C27 -0.4624(6) 0.0570(5) 0.8259(4) 0.0558(15) Uani d . 1 C
H27A -0.4665 0.0219 0.8776 0.067 Uiso calc R 1 H
C28 -0.3824(5) 0.1673(5) 0.8475(4) 0.0467(13) Uani d . 1 C
H28A -0.3338 0.2077 0.9139 0.056 Uiso calc R 1 H

loop_
_atom_site_aniso_label
_atom_site_aniso_U_11
_atom_site_aniso_U_22
_atom_site_aniso_U_33
_atom_site_aniso_U_12
_atom_site_aniso_U_13
_atom_site_aniso_U_23
Zn1 0.0360(4) 0.0399(4) 0.0339(3) -0.0018(3) 0.0035(2) 0.0154(3)
Cl1 0.0505(8) 0.0420(8) 0.0536(8) -0.0127(7) -0.0003(6) 0.0174(6)
Cl2 0.0497(8) 0.0571(9) 0.0529(8) 0.0131(7) 0.0080(6) 0.0295(7)
O1 0.054(2) 0.052(2) 0.054(2) -0.016(2) -0.0125(19) 0.0198(19)
O2 0.068(3) 0.044(2) 0.038(2) -0.0156(19) 0.0003(17) 0.0225(17)
N1 0.043(3) 0.045(3) 0.037(2) -0.003(2) -0.005(2) 0.021(2)
N2 0.044(3) 0.051(3) 0.037(2) 0.003(2) 0.001(2) 0.022(2)
N3 0.041(3) 0.048(3) 0.032(2) 0.003(2) 0.0019(19) 0.018(2)
N4 0.035(2) 0.031(2) 0.041(2) -0.002(2) 0.0042(18) 0.0120(19)
N5 0.041(3) 0.035(2) 0.040(2) -0.002(2) 0.006(2) 0.0095(19)
N6 0.033(2) 0.038(2) 0.038(2) -0.005(2) 0.0044(18) 0.0150(19)
C1 0.050(3) 0.042(3) 0.045(3) 0.013(3) 0.016(3) 0.016(3)
C2 0.057(4) 0.056(4) 0.057(3) 0.013(3) 0.001(3) 0.030(3)
C3 0.073(5) 0.090(5) 0.082(5) 0.021(4) -0.010(4) 0.048(4)
C4 0.097(6) 0.102(6) 0.099(6) 0.027(5) 0.015(5) 0.075(5)
C5 0.098(6) 0.068(5) 0.104(6) 0.018(4) 0.035(5) 0.059(4)
C6 0.060(4) 0.045(3) 0.067(4) 0.004(3) 0.012(3) 0.025(3)
C7 0.042(3) 0.038(3) 0.037(3) 0.000(3) 0.005(2) 0.010(2)
C8 0.041(3) 0.046(3) 0.049(3) -0.005(3) -0.010(2) 0.024(3)
C9 0.040(3) 0.031(3) 0.033(3) -0.007(2) 0.000(2) 0.014(2)
C10 0.075(4) 0.046(3) 0.037(3) -0.001(3) 0.002(3) 0.022(3)
C11 0.107(5) 0.054(4) 0.032(3) 0.019(4) 0.014(3) 0.010(3)
C12 0.096(5) 0.067(4) 0.044(3) 0.031(4) 0.014(3) 0.024(3)
C13 0.069(4) 0.055(4) 0.040(3) 0.016(3) 0.005(3) 0.023(3)
C14 0.046(3) 0.038(3) 0.033(3) -0.002(3) 0.004(2) 0.017(2)
C15 0.027(3) 0.038(3) 0.036(3) -0.001(2) 0.000(2) 0.013(2)
C16 0.041(3) 0.036(3) 0.070(4) -0.004(3) 0.001(3) 0.020(3)
C17 0.049(4) 0.036(3) 0.096(5) 0.000(3) -0.006(3) 0.015(3)
C18 0.032(3) 0.054(4) 0.097(5) 0.007(3) 0.007(3) 0.008(3)
C19 0.035(3) 0.056(4) 0.061(4) -0.010(3) 0.009(3) 0.012(3)
C20 0.032(3) 0.036(3) 0.029(3) -0.006(2) 0.001(2) 0.005(2)
C21 0.049(3) 0.040(3) 0.039(3) -0.012(3) 0.005(2) 0.020(2)
C22 0.038(3) 0.034(3) 0.032(3) 0.004(2) 0.005(2) 0.012(2)
C23 0.034(3) 0.031(3) 0.035(3) -0.002(2) 0.002(2) 0.012(2)
C24 0.048(3) 0.041(3) 0.042(3) -0.005(3) 0.000(2) 0.020(2)
C25 0.053(4) 0.047(3) 0.047(3) -0.015(3) -0.006(3) 0.012(3)
C26 0.053(4) 0.037(3) 0.060(4) -0.017(3) 0.008(3) 0.011(3)
C27 0.064(4) 0.054(4) 0.055(4) -0.012(3) 0.010(3) 0.028(3)
C28 0.054(3) 0.050(3) 0.039(3) -0.012(3) -0.004(2) 0.022(3)

loop_
_atom_type_symbol
_atom_type_description
_atom_type_scat_dispersion_real
_atom_type_scat_dispersion_imag
_atom_type_scat_source
C C 0.0033 0.0016 'International Tables Vol C Tables 4.2.6.8 and 6.1.1.4'
H H 0.0000 0.0000 'International Tables Vol C Tables 4.2.6.8 and 6.1.1.4'
N N 0.0061 0.0033 'International Tables Vol C Tables 4.2.6.8 and 6.1.1.4'
O O 0.0106 0.0060 'International Tables Vol C Tables 4.2.6.8 and 6.1.1.4'
Cl Cl 0.1484 0.1585 'International Tables Vol C Tables 4.2.6.8 and 6.1.1.4'
Zn Zn 0.2839 1.4301 'International Tables Vol C Tables 4.2.6.8 and 6.1.1.4'

loop_
_geom_angle_atom_site_label_1
_geom_angle_atom_site_label_2
_geom_angle_atom_site_label_3
_geom_angle
N3 Zn1 N4 103.87(15)
N3 Zn1 Cl1 106.12(12)
N4 Zn1 Cl1 107.07(11)
N3 Zn1 Cl2 111.06(12)
N4 Zn1 Cl2 106.56(11)
Cl1 Zn1 Cl2 120.85(6)
N2 N1 C9 111.6(4)
N2 N1 C8 119.5(4)
C9 N1 C8 128.9(4)
N3 N2 N1 107.4(4)
N2 N3 C14 109.9(4)
N2 N3 Zn1 118.0(3)
C14 N3 Zn1 132.1(3)
N5 N4 C15 109.2(4)
N5 N4 Zn1 119.4(3)
C15 N4 Zn1 131.3(3)
N4 N5 N6 107.4(4)
N5 N6 C20 111.5(4)
N5 N6 C21 119.1(4)
C20 N6 C21 128.7(4)
C2 C1 C6 118.7(5)
C2 C1 C7 122.8(5)
C6 C1 C7 118.5(5)
C3 C2 C1 120.5(6)
C3 C2 H2B 119.8
C1 C2 H2B 119.8
C4 C3 C2 120.1(6)
C4 C3 H3A 119.9
C2 C3 H3A 119.9
C3 C4 C5 120.8(6)
C3 C4 H4A 119.6
C5 C4 H4A 119.6
C4 C5 C6 119.3(6)
C4 C5 H5B 120.3
C6 C5 H5B 120.3
C5 C6 C1 120.7(6)
C5 C6 H6A 119.7
C1 C6 H6A 119.7
O1 C7 C1 124.5(5)
O1 C7 C8 119.7(4)
C1 C7 C8 115.8(4)
N1 C8 C7 111.8(4)
N1 C8 H8A 109.3
C7 C8 H8A 109.3
N1 C8 H8B 109.3
C7 C8 H8B 109.3
H8A C8 H8B 107.9
N1 C9 C10 133.9(4)
N1 C9 C14 103.7(4)
C10 C9 C14 122.4(5)
C11 C10 C9 115.5(5)
C11 C10 H10A 122.2
C9 C10 H10A 122.2
C10 C11 C12 122.9(5)
C10 C11 H11A 118.5
C12 C11 H11A 118.5
C13 C12 C11 121.6(5)
C13 C12 H12A 119.2
C11 C12 H12A 119.2
C12 C13 C14 116.8(5)
C12 C13 H13A 121.6
C14 C13 H13A 121.6
N3 C14 C13 131.8(4)
N3 C14 C9 107.4(4)
C13 C14 C9 120.7(4)
N4 C15 C20 107.6(4)
N4 C15 C16 131.2(4)
C20 C15 C16 121.2(5)
C17 C16 C15 116.1(5)
C17 C16 H16A 121.9
C15 C16 H16A 121.9
C16 C17 C18 122.1(5)
C16 C17 H17A 118.9
C18 C17 H17A 118.9
C19 C18 C17 122.6(5)
C19 C18 H18A 118.7
C17 C18 H18A 118.7
C18 C19 C20 115.4(5)
C18 C19 H19A 122.3
C20 C19 H19A 122.3
N6 C20 C15 104.2(4)
N6 C20 C19 133.3(5)
C15 C20 C19 122.5(5)
N6 C21 C22 110.8(4)
N6 C21 H21A 109.5
C22 C21 H21A 109.5
N6 C21 H21B 109.5
C22 C21 H21B 109.5
H21A C21 H21B 108.1
O2 C22 C23 122.6(4)
O2 C22 C21 118.4(4)
C23 C22 C21 118.9(4)
C28 C23 C24 119.1(4)
C28 C23 C22 122.4(4)
C24 C23 C22 118.5(4)
C25 C24 C23 120.1(5)
C25 C24 H24A 120.0
C23 C24 H24A 120.0
C24 C25 C26 120.5(5)
C24 C25 H25A 119.8
C26 C25 H25A 119.8
C27 C26 C25 119.8(5)
C27 C26 H26A 120.1
C25 C26 H26A 120.1
C26 C27 C28 120.5(5)
C26 C27 H27A 119.7
C28 C27 H27A 119.7
C27 C28 C23 120.0(5)
C27 C28 H28A 120.0
C23 C28 H28A 120.0

loop_
_geom_bond_atom_site_label_1
_geom_bond_atom_site_label_2
_geom_bond_distance
Zn1 N3 2.059(4)
Zn1 N4 2.068(4)
Zn1 Cl1 2.2089(15)
Zn1 Cl2 2.2106(15)
O1 C7 1.193(5)
O2 C22 1.219(5)
N1 N2 1.334(5)
N1 C9 1.366(6)
N1 C8 1.451(5)
N2 N3 1.310(5)
N3 C14 1.366(6)
N4 N5 1.321(5)
N4 C15 1.373(5)
N5 N6 1.332(5)
N6 C20 1.365(6)
N6 C21 1.454(5)
C1 C2 1.386(7)
C1 C6 1.389(7)
C1 C7 1.497(7)
C2 C3 1.383(7)
C2 H2B 0.9300
C3 C4 1.364(9)
C3 H3A 0.9300
C4 C5 1.376(9)
C4 H4A 0.9300
C5 C6 1.387(7)
C5 H5B 0.9300
C6 H6A 0.9300
C7 C8 1.537(6)
C8 H8A 0.9700
C8 H8B 0.9700
C9 C10 1.397(6)
C9 C14 1.400(6)
C10 C11 1.360(7)
C10 H10A 0.9300
C11 C12 1.411(7)
C11 H11A 0.9300
C12 C13 1.365(7)
C12 H12A 0.9300
C13 C14 1.399(6)
C13 H13A 0.9300
C15 C20 1.389(6)
C15 C16 1.394(6)
C16 C17 1.367(7)
C16 H16A 0.9300
C17 C18 1.397(7)
C17 H17A 0.9300
C18 C19 1.363(7)
C18 H18A 0.9300
C19 C20 1.391(7)
C19 H19A 0.9300
C21 C22 1.523(6)
C21 H21A 0.9700
C21 H21B 0.9700
C22 C23 1.475(6)
C23 C28 1.386(6)
C23 C24 1.391(6)
C24 C25 1.362(6)
C24 H24A 0.9300
C25 C26 1.376(7)
C25 H25A 0.9300
C26 C27 1.368(7)
C26 H26A 0.9300
C27 C28 1.368(6)
C27 H27A 0.9300
C28 H28A 0.9300

loop_
_geom_hbond_atom_site_label_D
_geom_hbond_atom_site_label_H
_geom_hbond_atom_site_label_A
_geom_hbond_site_symmetry_A
_geom_hbond_distance_DH
_geom_hbond_distance_HA
_geom_hbond_distance_DA
_geom_hbond_angle_DHA
_geom_hbond_publ_flag
C6 H6A O1 . 0.93 2.56 2.846(8) 98 yes
C13 H13A Cl2 . 0.93 2.92 3.661(6) 138 yes
C16 H16A Cl1 . 0.93 2.88 3.578(6) 133 yes
C24 H24A O2 . 0.93 2.51 2.803(6) 98 yes
C10 H10A O2 2_566 0.93 2.46 3.036(7) 120 yes
C21 H21A Cl2 2_567 0.97 2.78 3.716(5) 163 yes
C28 H28A Cl1 2_567 0.92 2.88 3.601(6) 135 yes
